data_7026634
loop_
_publ_author_name
'Bel\'en Lago, Ana'
'Amoedo, Almudena'
'Carballo, Rosa'
'Garc\'ia-Mart\'inez, Emilia'
'V\'azquez-L\'opez, Ezequiel M'

_publ_section_title
;
 Metal coordination and in situ S-C bond cleavage of the
 bis(2-pyridylthio)methane ligand.
;
_journal_issue 42
_journal_name_full 'Dalton transactions (Cambridge, England : 2003)'
_journal_page_first 10076
_journal_page_last 10087
_journal_paper_doi 10.1039/c0dt00560f
_journal_volume 39
_journal_year 2010
_chemical_formula_sum 'C11 H11 I4 N2 S2'
_chemical_formula_weight 742.94
_chemical_name_systematic
;
?
;
_space_group_IT_number 2
_symmetry_cell_setting triclinic
_symmetry_space_group_name_Hall '-P 1'
_symmetry_space_group_name_H-M 'P -1'
_atom_sites_solution_hydrogens geom
_atom_sites_solution_primary direct
_atom_sites_solution_secondary difmap
_audit_creation_method SHELXL-97
_cell_angle_alpha 95.607(3)
_cell_angle_beta 100.683(3)
_cell_angle_gamma 111.932(3)
_cell_formula_units_Z 2
_cell_length_a 9.4435(15)
_cell_length_b 9.6542(16)
_cell_length_c 11.7607(19)
_cell_measurement_temperature 293(2)
_cell_volume 960.8(3)
_computing_cell_refinement 'Bruker SMART'
_computing_data_collection 'Bruker SMART'
_computing_data_reduction 'Bruker SHELXTL'
_computing_molecular_graphics 'ORTEPIII, PLATON'
_computing_publication_material 'Bruker SHELX97'
_computing_structure_refinement 'SHELXL-97 (Sheldrick, 1997)'
_computing_structure_solution 'SHELXS-97 (Sheldrick, 1990)'
_diffrn_ambient_temperature 293(2)
_diffrn_measured_fraction_theta_full 0.859
_diffrn_measured_fraction_theta_max 0.859
_diffrn_measurement_device_type 'CCD area detector'
_diffrn_measurement_method 'phi and omega scans'
_diffrn_radiation_monochromator graphite
_diffrn_radiation_source 'fine-focus sealed tube'
_diffrn_radiation_type MoK\a
_diffrn_radiation_wavelength 0.71073
_diffrn_reflns_av_R_equivalents 0.0580
_diffrn_reflns_av_sigmaI/netI 0.0922
_diffrn_reflns_limit_h_max 12
_diffrn_reflns_limit_h_min -12
_diffrn_reflns_limit_k_max 10
_diffrn_reflns_limit_k_min -12
_diffrn_reflns_limit_l_max 15
_diffrn_reflns_limit_l_min -15
_diffrn_reflns_number 5582
_diffrn_reflns_theta_full 28.02
_diffrn_reflns_theta_max 28.02
_diffrn_reflns_theta_min 1.79
_exptl_absorpt_coefficient_mu 6.693
_exptl_absorpt_correction_T_max 1.000000
_exptl_absorpt_correction_T_min 0.588231
_exptl_absorpt_correction_type multi-scan
_exptl_crystal_colour red
_exptl_crystal_density_diffrn 2.568
_exptl_crystal_density_method 'not measured'
_exptl_crystal_description irregular
_exptl_crystal_F_000 670
_exptl_crystal_size_max .24
_exptl_crystal_size_mid .17
_exptl_crystal_size_min .06
_refine_diff_density_max 1.524
_refine_diff_density_min -1.620
_refine_diff_density_rms 0.221
_refine_ls_extinction_method none
_refine_ls_goodness_of_fit_ref 0.904
_refine_ls_hydrogen_treatment mixed
_refine_ls_matrix_type full
_refine_ls_number_parameters 175
_refine_ls_number_reflns 3998
_refine_ls_number_restraints 0
_refine_ls_restrained_S_all 0.904
_refine_ls_R_factor_all 0.1122
_refine_ls_R_factor_gt 0.0623
_refine_ls_shift/su_max 0.000
_refine_ls_shift/su_mean 0.000
_refine_ls_structure_factor_coef Fsqd
_refine_ls_weighting_details 'calc w=1/[\s^2^(Fo^2^)+(0.0738P)^2^+0.0000P] where P=(Fo^2^+2Fc^2^)/3'
_refine_ls_weighting_scheme calc
_refine_ls_wR_factor_gt 0.1316
_refine_ls_wR_factor_ref 0.1490
_reflns_number_gt 2299
_reflns_number_total 3998
_reflns_threshold_expression >2sigma(I)
_cod_data_source_file c0dt00560f.txt
_cod_data_source_block ligand
_cod_depositor_comments
;
The following automatic conversions were performed:

'_symmetry_cell_setting' value 'Triclinic' changed to 'triclinic'
according to /home/saulius/struct/CIF-dictionaries/cif_core.dic
dictionary named 'cif_core.dic' version 2.4.2 from 2011-04-26.

Automatic conversion script
Id: cif_fix_values 1891 2012-01-12 08:04:46Z andrius 
;
_cod_original_sg_symbol_H-M P-1
_cod_database_code 7026634

loop_
_symmetry_equiv_pos_as_xyz
'x, y, z'
'-x, -y, -z'

loop_
_atom_site_label
_atom_site_type_symbol
_atom_site_fract_x
_atom_site_fract_y
_atom_site_fract_z
_atom_site_U_iso_or_equiv
_atom_site_adp_type
_atom_site_occupancy
_atom_site_symmetry_multiplicity
_atom_site_calc_flag
_atom_site_refinement_flags
I1 I -0.32448(10) -0.07463(11) 0.37785(10) 0.0791(3) Uani 1 1 d .
I2 I 0.0000 0.0000 0.5000 0.0458(3) Uani 1 2 d S
I3 I -0.54916(11) 0.28497(10) 0.01190(9) 0.0752(3) Uani 1 1 d .
I4 I -0.5000 0.0000 0.0000 0.0651(4) Uani 1 2 d S
I5 I -0.15746(13) 0.44663(10) 0.00424(8) 0.0827(4) Uani 1 1 d .
S11 S -0.7105(3) -0.3704(3) 0.3613(3) 0.0501(7) Uani 1 1 d .
N11 N -0.9924(9) -0.6169(9) 0.3008(7) 0.0357(18) Uani 1 1 d .
C1 C -0.6475(13) -0.5071(12) 0.2969(10) 0.049(3) Uani 1 1 d .
H1A H -0.5464 -0.4528 0.2801 0.059 Uiso 1 1 calc R
H1B H -0.7217 -0.5607 0.2223 0.059 Uiso 1 1 calc R
C12 C -0.9118(11) -0.4657(10) 0.3440(8) 0.038(2) Uani 1 1 d .
C13 C -0.9922(13) -0.3816(13) 0.3809(10) 0.055(3) Uani 1 1 d .
H13 H -0.9383 -0.2786 0.4124 0.066 Uiso 1 1 calc R
C14 C -1.1502(15) -0.4504(15) 0.3710(11) 0.064(3) Uani 1 1 d .
H14 H -1.2036 -0.3938 0.3957 0.076 Uiso 1 1 calc R
C15 C -1.2315(14) -0.6031(16) 0.3247(12) 0.062(3) Uani 1 1 d .
H15 H -1.3393 -0.6508 0.3174 0.075 Uiso 1 1 calc R
C16 C -1.1472(12) -0.6828(13) 0.2895(10) 0.051(3) Uani 1 1 d .
H16 H -1.2002 -0.7856 0.2570 0.061 Uiso 1 1 calc R
S1 S -0.6289(3) -0.6469(3) 0.3850(3) 0.0505(7) Uani 1 1 d .
N1 N -0.8925(10) -0.8302(9) 0.2293(7) 0.045(2) Uani 1 1 d .
H111 H -0.9172 -0.7531 0.2359 0.053 Uiso 1 1 calc R
C2 C -0.7556(12) -0.8200(12) 0.2870(9) 0.042(2) Uani 1 1 d .
C3 C -0.7108(15) -0.9427(14) 0.2789(11) 0.059(3) Uani 1 1 d .
H3 H -0.6135 -0.9338 0.3215 0.070 Uiso 1 1 calc R
C4 C -0.8121(19) -1.0738(14) 0.2080(12) 0.073(4) Uani 1 1 d .
H4 H -0.7831 -1.1556 0.1997 0.087 Uiso 1 1 calc R
C5 C -0.960(2) -1.0890(15) 0.1467(13) 0.085(5) Uani 1 1 d .
H5 H -1.0313 -1.1806 0.0994 0.102 Uiso 1 1 calc R
C6 C -0.9957(15) -0.9637(13) 0.1586(11) 0.066(4) Uani 1 1 d .
H6 H -1.0928 -0.9703 0.1173 0.079 Uiso 1 1 calc R

loop_
_atom_site_aniso_label
_atom_site_aniso_U_11
_atom_site_aniso_U_22
_atom_site_aniso_U_33
_atom_site_aniso_U_23
_atom_site_aniso_U_13
_atom_site_aniso_U_12
I1 0.0606(6) 0.0639(6) 0.1043(8) 0.0335(5) 0.0103(5) 0.0156(5)
I2 0.0579(6) 0.0288(5) 0.0560(6) 0.0039(4) 0.0259(5) 0.0185(5)
I3 0.0804(6) 0.0557(6) 0.0934(7) 0.0008(5) 0.0190(5) 0.0359(5)
I4 0.0563(7) 0.0644(8) 0.0672(8) -0.0034(6) 0.0156(6) 0.0194(6)
I5 0.1495(9) 0.0623(6) 0.0494(5) 0.0059(4) 0.0160(5) 0.0614(6)
S11 0.0473(16) 0.0297(14) 0.072(2) 0.0006(13) 0.0125(14) 0.0166(13)
N11 0.040(5) 0.031(4) 0.037(5) 0.007(3) 0.008(4) 0.016(4)
C1 0.053(6) 0.047(6) 0.061(8) 0.022(5) 0.031(5) 0.024(5)
C12 0.053(6) 0.026(5) 0.039(6) 0.000(4) 0.011(5) 0.023(5)
C13 0.064(8) 0.042(6) 0.074(8) 0.000(6) 0.023(6) 0.035(6)
C14 0.071(9) 0.075(9) 0.073(9) 0.012(7) 0.037(7) 0.051(8)
C15 0.044(7) 0.074(9) 0.078(9) 0.026(7) 0.023(6) 0.027(7)
C16 0.048(7) 0.041(6) 0.064(8) 0.007(5) 0.012(5) 0.020(6)
S1 0.0510(16) 0.0433(16) 0.0608(19) 0.0073(13) 0.0067(13) 0.0267(14)
N1 0.055(6) 0.033(5) 0.048(5) -0.005(4) 0.011(4) 0.024(4)
C2 0.052(7) 0.042(6) 0.045(6) 0.015(5) 0.025(5) 0.023(5)
C3 0.082(9) 0.058(8) 0.062(8) 0.022(6) 0.035(7) 0.045(7)
C4 0.125(12) 0.042(7) 0.074(9) 0.009(7) 0.050(9) 0.047(8)
C5 0.137(14) 0.039(7) 0.071(10) -0.007(6) 0.009(9) 0.040(9)
C6 0.077(9) 0.039(7) 0.066(9) -0.012(6) 0.004(7) 0.017(7)

loop_
_atom_type_symbol
_atom_type_description
_atom_type_scat_dispersion_real
_atom_type_scat_dispersion_imag
_atom_type_scat_source
C C 0.0033 0.0016 'International Tables Vol C Tables 4.2.6.8 and 6.1.1.4'
H H 0.0000 0.0000 'International Tables Vol C Tables 4.2.6.8 and 6.1.1.4'
N N 0.0061 0.0033 'International Tables Vol C Tables 4.2.6.8 and 6.1.1.4'
S S 0.1246 0.1234 'International Tables Vol C Tables 4.2.6.8 and 6.1.1.4'
I I -0.4742 1.8119 'International Tables Vol C Tables 4.2.6.8 and 6.1.1.4'

loop_
_geom_angle_atom_site_label_1
_geom_angle_atom_site_label_2
_geom_angle_atom_site_label_3
_geom_angle
_geom_angle_site_symmetry_1
_geom_angle_site_symmetry_3
I1 I2 I1 180.000(2) 2_556 .
I3 I4 I3 180.0 . 2_455
C12 S11 C1 105.5(5) . .
C12 S11 S1 96.4(3) . .
C1 S11 S1 32.2(3) . .
C16 N11 C12 120.7(9) . .
S11 C1 S1 116.0(6) . .
N11 C12 C13 119.0(9) . .
N11 C12 S11 123.8(7) . .
C13 C12 S11 117.2(8) . .
C14 C13 C12 120.0(10) . .
C13 C14 C15 120.5(10) . .
C14 C15 C16 117.7(11) . .
N11 C16 C15 122.0(10) . .
C2 S1 C1 101.4(5) . .
C2 S1 S11 117.0(4) . .
C1 S1 S11 31.8(3) . .
C2 N1 C6 119.5(9) . .
N1 C2 C3 122.1(10) . .
N1 C2 S1 118.0(7) . .
C3 C2 S1 119.8(9) . .
C4 C3 C2 118.3(12) . .
C3 C4 C5 121.1(12) . .
C6 C5 C4 117.5(12) . .
N1 C6 C5 121.5(12) . .

loop_
_geom_bond_atom_site_label_1
_geom_bond_atom_site_label_2
_geom_bond_distance
_geom_bond_site_symmetry_2
I1 I2 2.9135(10) .
I2 I1 2.9135(10) 2_556
I3 I4 2.9507(10) .
I4 I3 2.9507(10) 2_455
I5 I5 2.785(2) 2_565
S11 C12 1.736(10) .
S11 C1 1.797(10) .
S11 S1 3.066(4) .
N11 C16 1.333(12) .
N11 C12 1.360(11) .
C1 S1 1.819(11) .
C12 C13 1.392(13) .
C13 C14 1.364(16) .
C14 C15 1.379(17) .
C15 C16 1.385(16) .
S1 C2 1.781(11) .
N1 C2 1.308(12) .
N1 C6 1.362(13) .
C2 C3 1.399(14) .
C3 C4 1.344(17) .
C4 C5 1.392(19) .
C5 C6 1.375(16) .

loop_
_geom_hbond_atom_site_label_D
_geom_hbond_atom_site_label_H
_geom_hbond_atom_site_label_A
_geom_hbond_distance_DH
_geom_hbond_distance_HA
_geom_hbond_distance_DA
_geom_hbond_angle_DHA
C1 H1B N1 0.97 2.52 3.025(14) 112.7

loop_
_geom_torsion_atom_site_label_1
_geom_torsion_atom_site_label_2
_geom_torsion_atom_site_label_3
_geom_torsion_atom_site_label_4
_geom_torsion
N11 H111 N1 C2 -84.6
H111 N1 C2 S1 3.6
N1 C2 S1 C1 -44.2(9)
C2 S1 C1 S11 123.6(7)
S1 C1 S11 C12 -77.2(7)
C1 S11 C12 N11 6.1(10)
S11 C12 N11 H111 -7.0
C12 N11 H111 N1 117.8
